data_4510272
loop_
_publ_author_name
'Parshamoni, Srinivasulu'
'Sanda, Suresh'
'Jena, Himanshu Sekhar'
'Tomar, Kapil'
'Konar, Sanjit'

_publ_section_title
;
 Exploration of Structural Topologies in Metal--Organic Frameworks Based
 on 3-(4-Carboxyphenyl)propionic Acid, Their Synthesis, Sorption, and
 Luminescent Property Studies
;
_journal_issue 4
_journal_name_full 'Crystal Growth &amp; Design'
_journal_page_first 2022
_journal_paper_doi 10.1021/cg500149s
_journal_volume 14
_journal_year 2014
_chemical_formula_moiety 'C20 H20 Cd N2 O6, 2(H2 O)'
_chemical_formula_sum 'C20 H24 Cd N2 O8'
_chemical_formula_weight 532.82
_chemical_name_systematic
; 
 ? 
;
_space_group_IT_number 14
_symmetry_cell_setting monoclinic
_symmetry_space_group_name_Hall '-P 2ybc'
_symmetry_space_group_name_H-M 'P 1 21/c 1'
_atom_sites_solution_hydrogens geom
_atom_sites_solution_primary direct
_atom_sites_solution_secondary difmap
_audit_creation_method SHELXL-97
_cell_angle_alpha 90.00
_cell_angle_beta 109.713(4)
_cell_angle_gamma 90.00
_cell_formula_units_Z 4
_cell_length_a 11.6251(9)
_cell_length_b 12.2299(11)
_cell_length_c 15.6845(13)
_cell_measurement_reflns_used 111
_cell_measurement_temperature 296(2)
_cell_measurement_theta_max 27.34
_cell_measurement_theta_min 2.25
_cell_volume 2099.2(3)
_computing_cell_refinement 'Bruker Kappa Apex'
_computing_data_collection 'Bruker Kappa Apex'
_computing_data_reduction 'Bruker SAINT'
_computing_molecular_graphics 'Bruker SHELXTL'
_computing_publication_material 'Bruker SHELXTL'
_computing_structure_refinement 'SHELXL-97 (Sheldrick, 2008)'
_computing_structure_solution 'SHELXS-97 (Sheldrick, 2008)'
_diffrn_ambient_temperature 296(2)
_diffrn_measured_fraction_theta_full 0.999
_diffrn_measured_fraction_theta_max 0.999
_diffrn_measurement_device_type 'CCD area detector'
_diffrn_measurement_method 'phi omega scans'
_diffrn_radiation_monochromator graphite
_diffrn_radiation_source 'fine-focus sealed tube'
_diffrn_radiation_type MoK\a
_diffrn_radiation_wavelength 0.71073
_diffrn_reflns_av_R_equivalents 0.0393
_diffrn_reflns_av_sigmaI/netI 0.0214
_diffrn_reflns_limit_h_max 15
_diffrn_reflns_limit_h_min -15
_diffrn_reflns_limit_k_max 15
_diffrn_reflns_limit_k_min -15
_diffrn_reflns_limit_l_max 20
_diffrn_reflns_limit_l_min -20
_diffrn_reflns_number 18678
_diffrn_reflns_theta_full 27.47
_diffrn_reflns_theta_max 27.47
_diffrn_reflns_theta_min 1.86
_exptl_absorpt_coefficient_mu 1.091
_exptl_absorpt_correction_T_max 0.822
_exptl_absorpt_correction_T_min 0.778
_exptl_absorpt_correction_type multi-scan
_exptl_absorpt_process_details '(SADABS; Bruker, 2000)'
_exptl_crystal_colour colorless
_exptl_crystal_density_diffrn 1.689
_exptl_crystal_density_method 'not measured'
_exptl_crystal_description block
_exptl_crystal_F_000 1080
_exptl_crystal_size_max 0.23
_exptl_crystal_size_mid 0.20
_exptl_crystal_size_min 0.18
_refine_diff_density_max 0.800
_refine_diff_density_min -1.829
_refine_diff_density_rms 0.183
_refine_ls_extinction_method none
_refine_ls_goodness_of_fit_ref 1.128
_refine_ls_hydrogen_treatment constr
_refine_ls_matrix_type full
_refine_ls_number_parameters 283
_refine_ls_number_reflns 4796
_refine_ls_number_restraints 81
_refine_ls_restrained_S_all 1.129
_refine_ls_R_factor_all 0.0538
_refine_ls_R_factor_gt 0.0532
_refine_ls_shift/su_max 0.001
_refine_ls_shift/su_mean 0.000
_refine_ls_structure_factor_coef Fsqd
_refine_ls_weighting_details 'calc w=1/[\s^2^(Fo^2^)+(0.0862P)^2^+9.2477P] where P=(Fo^2^+2Fc^2^)/3'
_refine_ls_weighting_scheme calc
_refine_ls_wR_factor_gt 0.1572
_refine_ls_wR_factor_ref 0.1578
_reflns_number_gt 4753
_reflns_number_total 4796
_reflns_threshold_expression >2sigma(I)
_cod_data_source_file cg500149s_si_004.cif
_cod_data_source_block Compound_4
_cod_depositor_comments
;
The following automatic conversions were performed:

'_symmetry_cell_setting' value 'Monoclinic' changed to 'monoclinic'
according to
/usr/data/users/saulius/automatic-downloads/current/ACS/lib/dictionaries/cif_core.dic
dictionary named 'cif_core.dic' version 2.4.2 from 2011-04-26.

Automatic conversion script
Id: cif_fix_values 2281 2013-09-26 08:29:07Z andrius 
;
_cod_original_sg_symbol_H-M 'P 21/c'
_cod_database_code 4510272

loop_
_symmetry_equiv_pos_as_xyz
'x, y, z'
'-x, y+1/2, -z+1/2'
'-x, -y, -z'
'x, -y-1/2, z-1/2'

loop_
_atom_site_label
_atom_site_type_symbol
_atom_site_fract_x
_atom_site_fract_y
_atom_site_fract_z
_atom_site_U_iso_or_equiv
_atom_site_adp_type
_atom_site_occupancy
_atom_site_symmetry_multiplicity
_atom_site_calc_flag
_atom_site_refinement_flags
Cd1 Cd -0.00170(3) 0.64869(2) -0.051882(19) 0.01881(14) Uani 1 1 d U
O1 O 0.0877(3) 0.7063(3) 0.1075(2) 0.0260(7) Uani 1 1 d U
O2 O 0.0303(4) 0.5371(3) 0.0868(3) 0.0372(8) Uani 1 1 d U
O5 O 0.7452(3) 0.6702(3) 0.2339(2) 0.0320(8) Uani 1 1 d U
O6 O 0.7920(3) 0.5487(3) 0.3462(2) 0.0306(7) Uani 1 1 d U
O1W O -0.0010(3) 0.8389(3) -0.0576(3) 0.0298(8) Uani 1 1 d U
H1WA H -0.0746 0.8638 -0.0826 0.045 Uiso 1 1 d R
H1WB H 0.0428 0.8607 -0.0894 0.045 Uiso 1 1 d R
O2W O -0.0735(3) 0.6759(3) -0.2104(2) 0.0303(7) Uani 1 1 d U
H2WA H -0.0165 0.6621 -0.2314 0.045 Uiso 1 1 d R
H2WB H -0.0962 0.7420 -0.2219 0.045 Uiso 1 1 d R
O3W O 0.0263(3) 0.9011(2) 0.1636(2) 0.0235(6) Uani 1 1 d G
H3WA H -0.0024 0.8429 0.1346 0.035 Uiso 1 1 d G
H3WB H 0.0974 0.9129 0.1616 0.035 Uiso 1 1 d G
O4W O 0.8237(3) 0.4949(3) 0.5247(2) 0.0328(8) Uani 1 1 d G
H4WA H 0.7705 0.4476 0.5256 0.049 Uiso 1 1 d G
H4WB H 0.8653 0.5129 0.5787 0.049 Uiso 1 1 d G
N1 N 0.1984(4) 0.6351(3) -0.0465(3) 0.0271(8) Uani 1 1 d U
N2 N -0.1994(4) 0.6598(3) -0.0568(3) 0.0182(7) Uani 1 1 d U
C1 C 0.0798(4) 0.6161(4) 0.1404(3) 0.0231(8) Uani 1 1 d U
C2 C 0.1201(5) 0.5966(5) 0.2413(4) 0.0396(12) Uani 1 1 d U
H2A H 0.0500 0.6072 0.2607 0.047 Uiso 1 1 calc R
H2B H 0.1446 0.5207 0.2526 0.047 Uiso 1 1 calc R
C3 C 0.2214(6) 0.6659(5) 0.2989(4) 0.0433(13) Uani 1 1 d U
H3A H 0.1999 0.7418 0.2837 0.052 Uiso 1 1 calc R
H3B H 0.2272 0.6554 0.3615 0.052 Uiso 1 1 calc R
C4 C 0.3419(7) 0.6466(5) 0.2921(5) 0.0444(14) Uani 1 1 d U
C5 C 0.3930(6) 0.7143(6) 0.2384(5) 0.0485(14) Uani 1 1 d U
H5 H 0.3471 0.7716 0.2048 0.058 Uiso 1 1 calc R
C6 C 0.5032(6) 0.6960(6) 0.2364(4) 0.0429(13) Uani 1 1 d U
H6A H 0.5290 0.7392 0.1976 0.051 Uiso 1 1 calc R
C7 C 0.5874(4) 0.6156(5) 0.2885(3) 0.0278(9) Uani 1 1 d U
C8 C 0.5404(7) 0.5462(5) 0.3425(4) 0.0503(15) Uani 1 1 d U
H8 H 0.5880 0.4902 0.3770 0.060 Uiso 1 1 calc R
C9 C 0.4211(7) 0.5642(6) 0.3424(5) 0.0537(15) Uani 1 1 d U
H9 H 0.3921 0.5185 0.3780 0.064 Uiso 1 1 calc R
C10 C 0.7163(5) 0.6124(4) 0.2889(3) 0.0264(9) Uani 1 1 d U
C11 C -0.2304(4) 0.7078(4) 0.0095(3) 0.0241(9) Uani 1 1 d U
H11 H -0.1699 0.7450 0.0546 0.029 Uiso 1 1 calc R
C12 C -0.3456(4) 0.7053(4) 0.0148(3) 0.0253(9) Uani 1 1 d U
H12 H -0.3613 0.7400 0.0625 0.030 Uiso 1 1 calc R
C13 C -0.4406(5) 0.6499(4) -0.0521(3) 0.0247(9) Uani 1 1 d U
C14 C -0.4056(5) 0.5982(4) -0.1212(3) 0.0296(10) Uani 1 1 d U
H14 H -0.4636 0.5598 -0.1670 0.036 Uiso 1 1 calc R
C15 C -0.2886(4) 0.6042(4) -0.1209(3) 0.0255(9) Uani 1 1 d U
H15 H -0.2689 0.5687 -0.1666 0.031 Uiso 1 1 calc R
C16 C -0.5628(4) 0.6437(4) -0.0491(3) 0.0224(9) Uani 1 1 d U
C17 C -0.6063(5) 0.7200(5) -0.0007(4) 0.0316(10) Uani 1 1 d U
H17 H -0.5554 0.7755 0.0316 0.038 Uiso 1 1 calc R
C18 C 0.2761(5) 0.7127(5) -0.0010(4) 0.0330(11) Uani 1 1 d U
H18 H 0.2490 0.7638 0.0318 0.040 Uiso 1 1 calc R
C19 C 0.3543(4) 0.5619(4) -0.0944(3) 0.0237(9) Uani 1 1 d U
H19 H 0.3792 0.5072 -0.1255 0.028 Uiso 1 1 calc R
C20 C 0.2382(4) 0.5619(4) -0.0931(3) 0.0229(8) Uani 1 1 d U
H20 H 0.1842 0.5087 -0.1261 0.027 Uiso 1 1 calc R

loop_
_atom_site_aniso_label
_atom_site_aniso_U_11
_atom_site_aniso_U_22
_atom_site_aniso_U_33
_atom_site_aniso_U_23
_atom_site_aniso_U_13
_atom_site_aniso_U_12
Cd1 0.0187(2) 0.0187(2) 0.01894(19) 0.00007(10) 0.00636(13) -0.00008(10)
O1 0.0276(16) 0.0235(16) 0.0265(15) -0.0007(12) 0.0087(13) 0.0001(13)
O2 0.038(2) 0.036(2) 0.0369(19) -0.0027(16) 0.0118(16) -0.0023(16)
O5 0.0283(18) 0.0398(19) 0.0282(17) 0.0007(15) 0.0097(14) -0.0051(15)
O6 0.0299(17) 0.0294(18) 0.0306(17) -0.0021(14) 0.0077(14) 0.0017(14)
O1W 0.0248(18) 0.0256(17) 0.042(2) 0.0054(13) 0.0151(16) 0.0026(12)
O2W 0.0333(19) 0.0309(18) 0.0280(16) 0.0019(14) 0.0122(14) 0.0082(15)
O3W 0.0281(16) 0.0207(15) 0.0246(15) -0.0027(12) 0.0127(13) -0.0038(12)
O4W 0.0297(18) 0.0323(19) 0.0351(19) 0.0027(15) 0.0093(15) -0.0010(15)
N1 0.029(2) 0.0265(19) 0.027(2) -0.0008(15) 0.0110(16) -0.0022(15)
N2 0.0189(16) 0.0164(16) 0.0197(17) -0.0005(13) 0.0071(13) -0.0001(12)
C1 0.020(2) 0.021(2) 0.028(2) 0.0050(17) 0.0081(17) 0.0002(16)
C2 0.034(3) 0.047(3) 0.037(3) 0.010(2) 0.010(2) -0.004(2)
C3 0.050(3) 0.039(3) 0.040(3) -0.001(2) 0.014(3) -0.003(3)
C4 0.045(3) 0.043(3) 0.042(3) -0.003(2) 0.010(3) -0.002(2)
C5 0.041(3) 0.059(4) 0.043(3) 0.000(3) 0.011(3) 0.001(3)
C6 0.043(3) 0.051(3) 0.035(3) -0.002(2) 0.013(2) 0.005(3)
C7 0.024(2) 0.038(3) 0.021(2) -0.0083(19) 0.0077(17) -0.0099(19)
C8 0.071(4) 0.036(3) 0.036(3) 0.001(2) 0.009(3) -0.004(3)
C9 0.065(4) 0.046(4) 0.053(4) 0.003(3) 0.024(3) -0.003(3)
C10 0.028(2) 0.027(2) 0.023(2) -0.0022(17) 0.0080(17) 0.0001(18)
C11 0.021(2) 0.026(2) 0.023(2) 0.0003(16) 0.0044(16) 0.0010(16)
C12 0.024(2) 0.025(2) 0.025(2) -0.0012(17) 0.0064(17) 0.0021(17)
C13 0.029(2) 0.023(2) 0.022(2) 0.0010(15) 0.0075(18) 0.0031(16)
C14 0.035(2) 0.025(2) 0.025(2) -0.0023(18) 0.0048(19) 0.0043(19)
C15 0.026(2) 0.027(2) 0.023(2) -0.0014(17) 0.0076(17) 0.0009(18)
C16 0.023(2) 0.026(2) 0.0184(19) 0.0005(15) 0.0066(16) 0.0027(16)
C17 0.031(2) 0.033(3) 0.030(2) -0.002(2) 0.009(2) 0.000(2)
C18 0.034(3) 0.035(3) 0.031(2) -0.003(2) 0.011(2) -0.001(2)
C19 0.022(2) 0.026(2) 0.023(2) -0.0015(17) 0.0078(16) -0.0006(17)
C20 0.023(2) 0.024(2) 0.0228(19) -0.0021(16) 0.0092(16) -0.0012(16)

loop_
_atom_type_symbol
_atom_type_description
_atom_type_scat_dispersion_real
_atom_type_scat_dispersion_imag
_atom_type_scat_source
C C 0.0033 0.0016 'International Tables Vol C Tables 4.2.6.8 and 6.1.1.4'
Cd Cd -0.8075 1.2024 'International Tables Vol C Tables 4.2.6.8 and 6.1.1.4'
N N 0.0061 0.0033 'International Tables Vol C Tables 4.2.6.8 and 6.1.1.4'
O O 0.0106 0.0060 'International Tables Vol C Tables 4.2.6.8 and 6.1.1.4'
H H 0.0000 0.0000 'International Tables Vol C Tables 4.2.6.8 and 6.1.1.4'

loop_
_geom_angle_atom_site_label_1
_geom_angle_atom_site_label_2
_geom_angle_atom_site_label_3
_geom_angle
_geom_angle_site_symmetry_1
_geom_angle_site_symmetry_3
N2 Cd1 N1 179.26(14) . .
N2 Cd1 O1W 87.47(12) . .
N1 Cd1 O1W 93.26(14) . .
N2 Cd1 O2 89.28(13) . 3_565
N1 Cd1 O2 90.04(15) . 3_565
O1W Cd1 O2 164.91(14) . 3_565
N2 Cd1 O2W 87.78(13) . .
N1 Cd1 O2W 92.46(14) . .
O1W Cd1 O2W 79.81(13) . .
O2 Cd1 O2W 85.34(14) 3_565 .
N2 Cd1 O1 95.34(12) . .
N1 Cd1 O1 84.74(13) . .
O1W Cd1 O1 75.38(12) . .
O2 Cd1 O1 119.62(13) 3_565 .
O2W Cd1 O1 154.81(13) . .
N2 Cd1 O2 85.08(13) . .
N1 Cd1 O2 94.40(14) . .
O1W Cd1 O2 125.51(13) . .
O2 Cd1 O2 68.79(16) 3_565 .
O2W Cd1 O2 153.20(14) . .
O1 Cd1 O2 51.87(12) . .
C1 O1 Cd1 95.9(3) . .
C1 O2 Cd1 152.1(3) . 3_565
C1 O2 Cd1 93.5(3) . .
Cd1 O2 Cd1 111.21(16) 3_565 .
Cd1 O1W H1WA 110.7 . .
Cd1 O1W H1WB 109.9 . .
H1WA O1W H1WB 108.3 . .
Cd1 O2W H2WA 109.5 . .
Cd1 O2W H2WB 109.3 . .
H2WA O2W H2WB 109.5 . .
H3WA O3W H3WB 109.5 . .
H4WA O4W H4WB 109.5 . .
C20 N1 C18 118.2(5) . .
C20 N1 Cd1 124.1(3) . .
C18 N1 Cd1 117.4(4) . .
C11 N2 C15 117.0(4) . .
C11 N2 Cd1 122.0(3) . .
C15 N2 Cd1 120.4(3) . .
O1 C1 O2 118.7(4) . .
O1 C1 C2 122.6(5) . .
O2 C1 C2 118.7(4) . .
C3 C2 C1 116.7(5) . .
C3 C2 H2A 108.1 . .
C1 C2 H2A 108.1 . .
C3 C2 H2B 108.1 . .
C1 C2 H2B 108.1 . .
H2A C2 H2B 107.3 . .
C4 C3 C2 116.6(6) . .
C4 C3 H3A 108.1 . .
C2 C3 H3A 108.1 . .
C4 C3 H3B 108.1 . .
C2 C3 H3B 108.1 . .
H3A C3 H3B 107.3 . .
C9 C4 C5 114.6(7) . .
C9 C4 C3 122.4(7) . .
C5 C4 C3 122.9(6) . .
C6 C5 C4 120.9(7) . .
C6 C5 H5 119.5 . .
C4 C5 H5 119.5 . .
C5 C6 C7 126.1(6) . .
C5 C6 H6A 117.0 . .
C7 C6 H6A 117.0 . .
C8 C7 C6 114.9(5) . .
C8 C7 C10 124.3(5) . .
C6 C7 C10 120.7(5) . .
C9 C8 C7 118.7(6) . .
C9 C8 H8 120.7 . .
C7 C8 H8 120.7 . .
C8 C9 C4 124.8(7) . .
C8 C9 H9 117.6 . .
C4 C9 H9 117.6 . .
O5 C10 O6 123.2(5) . .
O5 C10 C7 119.0(4) . .
O6 C10 C7 117.8(4) . .
N2 C11 C12 124.0(4) . .
N2 C11 H11 118.0 . .
C12 C11 H11 118.0 . .
C11 C12 C13 120.1(4) . .
C11 C12 H12 120.0 . .
C13 C12 H12 120.0 . .
C12 C13 C14 115.1(5) . .
C12 C13 C16 122.3(5) . .
C14 C13 C16 122.6(5) . .
C15 C14 C13 121.0(5) . .
C15 C14 H14 119.5 . .
C13 C14 H14 119.5 . .
N2 C15 C14 122.8(4) . .
N2 C15 H15 118.6 . .
C14 C15 H15 118.6 . .
C17 C16 C19 115.9(5) . 1_455
C17 C16 C13 121.5(4) . .
C19 C16 C13 122.5(4) 1_455 .
C18 C17 C16 119.8(5) 1_455 .
C18 C17 H17 120.1 1_455 .
C16 C17 H17 120.1 . .
N1 C18 C17 122.8(5) . 1_655
N1 C18 H18 118.6 . .
C17 C18 H18 118.6 1_655 .
C20 C19 C16 120.6(4) . 1_655
C20 C19 H19 119.7 . .
C16 C19 H19 119.7 1_655 .
N1 C20 C19 122.6(4) . .
N1 C20 H20 118.7 . .
C19 C20 H20 118.7 . .

loop_
_geom_bond_atom_site_label_1
_geom_bond_atom_site_label_2
_geom_bond_distance
_geom_bond_site_symmetry_2
Cd1 N2 2.277(4) .
Cd1 N1 2.305(5) .
Cd1 O1W 2.328(4) .
Cd1 O2 2.334(4) 3_565
Cd1 O2W 2.364(4) .
Cd1 O1 2.464(3) .
Cd1 O2 2.487(4) .
O1 C1 1.235(6) .
O2 C1 1.283(6) .
O2 Cd1 2.334(4) 3_565
O5 C10 1.245(6) .
O6 C10 1.287(6) .
O1W H1WA 0.8667 .
O1W H1WB 0.8660 .
O2W H2WA 0.8502 .
O2W H2WB 0.8501 .
O3W H3WA 0.8500 .
O3W H3WB 0.8501 .
O4W H4WA 0.8499 .
O4W H4WB 0.8500 .
N1 C20 1.334(6) .
N1 C18 1.338(7) .
N2 C11 1.347(6) .
N2 C15 1.358(6) .
C1 C2 1.511(7) .
C2 C3 1.484(9) .
C2 H2A 0.9700 .
C2 H2B 0.9700 .
C3 C4 1.459(10) .
C3 H3A 0.9700 .
C3 H3B 0.9700 .
C4 C9 1.412(10) .
C4 C5 1.444(10) .
C5 C6 1.310(9) .
C5 H5 0.9300 .
C6 C7 1.433(9) .
C6 H6A 0.9300 .
C7 C8 1.432(9) .
C7 C10 1.496(7) .
C8 C9 1.404(11) .
C8 H8 0.9300 .
C9 H9 0.9300 .
C11 C12 1.369(7) .
C11 H11 0.9300 .
C12 C13 1.413(7) .
C12 H12 0.9300 .
C13 C14 1.427(7) .
C13 C16 1.439(8) .
C14 C15 1.362(7) .
C14 H14 0.9300 .
C15 H15 0.9300 .
C16 C17 1.401(7) .
C16 C19 1.404(6) 1_455
C17 C18 1.368(8) 1_455
C17 H17 0.9300 .
C18 C17 1.369(8) 1_655
C18 H18 0.9300 .
C19 C20 1.356(6) .
C19 C16 1.404(6) 1_655
C19 H19 0.9300 .
C20 H20 0.9300 .

loop_
_geom_torsion_atom_site_label_1
_geom_torsion_atom_site_label_2
_geom_torsion_atom_site_label_3
_geom_torsion_atom_site_label_4
_geom_torsion
_geom_torsion_site_symmetry_1
_geom_torsion_site_symmetry_4
N2 Cd1 O1 C1 80.8(3) . .
N1 Cd1 O1 C1 -98.5(3) . .
O1W Cd1 O1 C1 166.8(3) . .
O2 Cd1 O1 C1 -11.4(3) 3_565 .
O2W Cd1 O1 C1 177.0(3) . .
O2 Cd1 O1 C1 1.3(3) . .
N2 Cd1 O2 C1 -102.0(3) . .
N1 Cd1 O2 C1 78.5(3) . .
O1W Cd1 O2 C1 -18.7(3) . .
O2 Cd1 O2 C1 166.8(4) 3_565 .
O2W Cd1 O2 C1 -177.2(3) . .
O1 Cd1 O2 C1 -1.3(3) . .
N2 Cd1 O2 Cd1 91.14(17) . 3_565
N1 Cd1 O2 Cd1 -88.34(18) . 3_565
O1W Cd1 O2 Cd1 174.48(13) . 3_565
O2 Cd1 O2 Cd1 0.0 3_565 3_565
O2W Cd1 O2 Cd1 16.0(4) . 3_565
O1 Cd1 O2 Cd1 -168.1(2) . 3_565
N2 Cd1 N1 C20 51(10) . .
O1W Cd1 N1 C20 -137.7(4) . .
O2 Cd1 N1 C20 27.6(4) 3_565 .
O2W Cd1 N1 C20 -57.8(4) . .
O1 Cd1 N1 C20 147.3(4) . .
O2 Cd1 N1 C20 96.3(4) . .
N2 Cd1 N1 C18 -136(10) . .
O1W Cd1 N1 C18 35.2(4) . .
O2 Cd1 N1 C18 -159.5(4) 3_565 .
O2W Cd1 N1 C18 115.1(4) . .
O1 Cd1 N1 C18 -39.8(4) . .
O2 Cd1 N1 C18 -90.8(4) . .
N1 Cd1 N2 C11 108(10) . .
O1W Cd1 N2 C11 -63.5(3) . .
O2 Cd1 N2 C11 131.2(3) 3_565 .
O2W Cd1 N2 C11 -143.4(3) . .
O1 Cd1 N2 C11 11.5(3) . .
O2 Cd1 N2 C11 62.4(3) . .
N1 Cd1 N2 C15 -63(10) . .
O1W Cd1 N2 C15 125.9(3) . .
O2 Cd1 N2 C15 -39.4(3) 3_565 .
O2W Cd1 N2 C15 46.0(3) . .
O1 Cd1 N2 C15 -159.1(3) . .
O2 Cd1 N2 C15 -108.1(3) . .
Cd1 O1 C1 O2 -2.3(5) . .
Cd1 O1 C1 C2 -179.0(4) . .
Cd1 O2 C1 O1 155.3(5) 3_565 .
Cd1 O2 C1 O1 2.3(5) . .
Cd1 O2 C1 C2 -27.9(10) 3_565 .
Cd1 O2 C1 C2 179.1(4) . .
O1 C1 C2 C3 -29.8(8) . .
O2 C1 C2 C3 153.5(5) . .
C1 C2 C3 C4 -69.0(8) . .
C2 C3 C4 C9 -84.4(8) . .
C2 C3 C4 C5 99.7(7) . .
C9 C4 C5 C6 1.8(10) . .
C3 C4 C5 C6 177.9(6) . .
C4 C5 C6 C7 -4.1(11) . .
C5 C6 C7 C8 4.1(9) . .
C5 C6 C7 C10 -172.1(6) . .
C6 C7 C8 C9 -2.0(8) . .
C10 C7 C8 C9 174.1(5) . .
C7 C8 C9 C4 0.2(11) . .
C5 C4 C9 C8 0.1(10) . .
C3 C4 C9 C8 -176.1(7) . .
C8 C7 C10 O5 174.2(5) . .
C6 C7 C10 O5 -9.9(7) . .
C8 C7 C10 O6 -5.2(7) . .
C6 C7 C10 O6 170.6(5) . .
C15 N2 C11 C12 -1.2(7) . .
Cd1 N2 C11 C12 -172.1(4) . .
N2 C11 C12 C13 -0.1(7) . .
C11 C12 C13 C14 1.0(7) . .
C11 C12 C13 C16 179.2(4) . .
C12 C13 C14 C15 -0.6(7) . .
C16 C13 C14 C15 -178.8(5) . .
C11 N2 C15 C14 1.6(7) . .
Cd1 N2 C15 C14 172.6(4) . .
C13 C14 C15 N2 -0.7(8) . .
C12 C13 C16 C17 22.4(7) . .
C14 C13 C16 C17 -159.5(5) . .
C12 C13 C16 C19 -157.9(4) . 1_455
C14 C13 C16 C19 20.2(7) . 1_455
C19 C16 C17 C18 -1.1(7) 1_455 1_455
C13 C16 C17 C18 178.6(5) . 1_455
C20 N1 C18 C17 0.2(8) . 1_655
Cd1 N1 C18 C17 -173.1(4) . 1_655
C18 N1 C20 C19 1.5(7) . .
Cd1 N1 C20 C19 174.3(3) . .
C16 C19 C20 N1 -3.1(7) 1_655 .
